data_2103267
loop_
_publ_author_name
'Farrell, Dorcas M. M.'
'Ferguson, George'
'Lough, Alan J.'
'Glidewell, Christopher'

_publ_section_title
;
 Chiral <i>versus</i> racemic building blocks in supramolecular
 chemistry: tartrate salts of organic diamines
;
_journal_issue 2
_journal_name_full 'Acta Crystallographica Section B'
_journal_page_first 272
_journal_page_last 288
_journal_paper_doi 10.1107/S0108768101019632
_journal_volume 58
_journal_year 2002
_chemical_formula_sum 'C14 H14 N2 O6'
_chemical_formula_weight 306.27
_chemical_name_systematic
;
4,4'-Bipyridyl--(2R,3R)-tartaric acid (1/1)
;
_space_group_IT_number 4
_symmetry_cell_setting monoclinic
_symmetry_space_group_name_Hall 'P 2yb'
_symmetry_space_group_name_H-M 'P 1 21 1'
_atom_sites_solution_hydrogens geom
_atom_sites_solution_primary direct
_atom_sites_solution_secondary difmap
_cell_angle_alpha 90.00
_cell_angle_beta 92.954(5)
_cell_angle_gamma 90.00
_cell_formula_units_Z 2
_cell_length_a 10.4430(13)
_cell_length_b 4.4665(6)
_cell_length_c 14.110(2)
_cell_measurement_reflns_used 1394
_cell_measurement_temperature 150(2)
_cell_measurement_theta_max 26.42
_cell_measurement_theta_min 3.41
_cell_volume 657.27(15)
_computing_cell_refinement 'DENZO-SMN (Otwinowski & Minor, 1997)'
_computing_data_collection 'Kappa-CCD server software (Nonius, 1997)'
_computing_data_reduction 'DENZO-SMN (Otwinowski & Minor, 1997)'
_computing_molecular_graphics 'PLATON (Spek, 2001)'
_computing_publication_material 'SHELXL-97 (Sheldrick, 1997b) and PRPKAPPA (Ferguson, 1999)'
_computing_structure_refinement 'SHELXL-97 (Sheldrick, 1997b)'
_computing_structure_solution 'SHELXS-97 (Sheldrick, 1997a)'
_diffrn_ambient_temperature 150(2)
_diffrn_measured_fraction_theta_full 0.988
_diffrn_measured_fraction_theta_max 0.908
_diffrn_measurement_device_type Kappa-CCD
_diffrn_measurement_method '\f scans, and \w scans with \k offsets'
_diffrn_radiation_monochromator graphite
_diffrn_radiation_source 'fine-focus sealed X-ray tube'
_diffrn_radiation_type 'Mo K\a'
_diffrn_radiation_wavelength 0.71073
_diffrn_reflns_av_R_equivalents 0.033
_diffrn_reflns_av_sigmaI/netI 0.0820
_diffrn_reflns_limit_h_max 12
_diffrn_reflns_limit_h_min 0
_diffrn_reflns_limit_k_max 5
_diffrn_reflns_limit_k_min 0
_diffrn_reflns_limit_l_max 16
_diffrn_reflns_limit_l_min -16
_diffrn_reflns_number 1234567
_diffrn_reflns_theta_full 25.05
_diffrn_reflns_theta_max 26.42
_diffrn_reflns_theta_min 3.41
_diffrn_standards_decay_% 0
_exptl_absorpt_coefficient_mu 0.123
_exptl_absorpt_correction_T_max 0.9758
_exptl_absorpt_correction_T_min 0.9699
_exptl_absorpt_correction_type multi-scan
_exptl_absorpt_process_details 'DENZO-SMN (Otwinowski & Minor, 1997)'
_exptl_crystal_colour colourless
_exptl_crystal_density_diffrn 1.548
_exptl_crystal_density_method 'not measured'
_exptl_crystal_description block
_exptl_crystal_F_000 320
_exptl_crystal_size_max 0.25
_exptl_crystal_size_mid 0.22
_exptl_crystal_size_min 0.20
_refine_diff_density_max 0.232
_refine_diff_density_min -0.237
_refine_ls_extinction_coef 0.030(8)
_refine_ls_extinction_expression Fc^*^=kFc[1+0.001xFc^2^\l^3^/sin(2\q)]^-1/4^
_refine_ls_extinction_method SHELXL
_refine_ls_goodness_of_fit_ref 1.031
_refine_ls_hydrogen_treatment constr
_refine_ls_matrix_type full
_refine_ls_number_parameters 204
_refine_ls_number_reflns 1394
_refine_ls_number_restraints 1
_refine_ls_restrained_S_all 1.031
_refine_ls_R_factor_all 0.0774
_refine_ls_R_factor_gt 0.0479
_refine_ls_shift/su_max 0.000
_refine_ls_shift/su_mean 0.000
_refine_ls_structure_factor_coef Fsqd
_refine_ls_weighting_details 'w=1/[\s^2^(Fo^2^)+(0.0578P)^2^] where P=(Fo^2^+2Fc^2^)/3'
_refine_ls_weighting_scheme calc
_refine_ls_wR_factor_gt 0.1073
_refine_ls_wR_factor_ref 0.1236
_reflns_number_gt 1022
_reflns_number_total 1394
_reflns_threshold_expression >2\s(I)
_cod_data_source_file na0130.cif
_cod_data_source_block IV
_cod_depositor_comments
;
The following automatic conversions were performed:
'_exptl_absorpt_correction_type' value 'Multi-scan' changed to
'multi-scan' according to
'/home/saulius/struct/CIF-dictionaries/cif_core.dic' dictionary named
'cif_core.dic' version 2.4.1 from 2010-06-29.

Automatic conversion script
Id: cif_fix_enum 1527 2010-12-29 10:47:43Z saulius 

The following automatic conversions were performed:

'_exptl_absorpt_correction_type' value 'Multi-scan' changed to
'multi-scan' according to
/home/saulius/struct/CIF-dictionaries/cif_core.dic dictionary named
'cif_core.dic' version 2.4.1 from 2010-06-29.

Automatic conversion script
Id: cif_fix_values 1715 2011-07-08 13:25:40Z adriana 
;
_cod_original_sg_symbol_H-M P21
_cod_database_code 2103267
_cod_database_fobs_code 2103267

loop_
_symmetry_equiv_pos_as_xyz
'x, y, z'
'-x, y+1/2, -z'

loop_
_atom_site_label
_atom_site_fract_x
_atom_site_fract_y
_atom_site_fract_z
_atom_site_U_iso_or_equiv
_atom_site_adp_type
_atom_site_calc_flag
_atom_site_refinement_flags
_atom_site_occupancy
_atom_site_type_symbol
O1 0.3114(3) 0.5431(7) 0.5344(2) 0.0355(8) Uani d . 1 O
O2 0.1115(3) 0.3951(7) 0.4935(2) 0.0362(8) Uani d . 1 O
O3 0.1755(3) 0.1688(7) 0.8691(2) 0.0379(8) Uani d . 1 O
O4 0.3528(3) 0.0004(7) 0.8060(2) 0.0371(8) Uani d . 1 O
O5 0.1167(3) 0.0099(7) 0.6305(2) 0.0366(8) Uani d . 1 O
O6 0.1275(3) 0.5255(7) 0.7352(2) 0.0350(7) Uani d . 1 O
C1 0.2101(4) 0.3913(10) 0.5436(3) 0.0303(10) Uani d . 1 C
C2 0.2229(4) 0.1921(10) 0.6283(3) 0.0295(10) Uani d . 1 C
C3 0.2369(4) 0.3602(10) 0.7219(3) 0.0293(10) Uani d . 1 C
C4 0.2603(4) 0.1584(10) 0.8039(3) 0.0295(10) Uani d . 1 C
N11 0.2947(3) 0.8805(9) 0.3949(2) 0.0326(9) Uani d . 1 N
N21 0.2158(3) 1.8094(9) 0.0079(3) 0.0367(9) Uani d . 1 N
C12 0.1804(4) 0.9176(11) 0.3511(3) 0.0350(11) Uani d . 1 C
C13 0.1651(4) 1.0992(11) 0.2747(3) 0.0354(11) Uani d . 1 C
C14 0.2681(4) 1.2462(10) 0.2432(3) 0.0273(10) Uani d . 1 C
C15 0.3868(4) 1.2039(11) 0.2907(3) 0.0349(11) Uani d . 1 C
C16 0.3960(4) 1.0212(11) 0.3666(3) 0.0350(10) Uani d . 1 C
C22 0.3298(5) 1.6972(12) 0.0309(3) 0.0449(13) Uani d . 1 C
C23 0.3520(4) 1.5134(12) 0.1065(3) 0.0391(11) Uani d . 1 C
C24 0.2512(4) 1.4399(9) 0.1610(3) 0.0290(10) Uani d . 1 C
C25 0.1326(4) 1.5553(11) 0.1364(3) 0.0351(11) Uani d . 1 C
C26 0.1190(4) 1.7399(12) 0.0607(3) 0.0369(11) Uani d . 1 C
H1 0.3022 0.6529 0.4862 0.053 Uiso calc PR 0.50 H
H3 0.1948 0.0431 0.9117 0.057 Uiso calc R 1 H
H5 0.0702 0.0351 0.5808 0.055 Uiso calc R 1 H
H6 0.1281 0.6806 0.7016 0.052 Uiso calc R 1 H
H2A 0.3003 0.0630 0.6223 0.035 Uiso calc R 1 H
H3A 0.3110 0.5010 0.7191 0.035 Uiso calc R 1 H
H11 0.3027 0.7590 0.4439 0.039 Uiso calc PR 0.50 H
H12 0.1083 0.8151 0.3737 0.042 Uiso calc R 1 H
H13 0.0830 1.1235 0.2435 0.042 Uiso calc R 1 H
H15 0.4607 1.3032 0.2698 0.042 Uiso calc R 1 H
H16 0.4765 0.9940 0.3999 0.042 Uiso calc R 1 H
H22 0.3993 1.7470 -0.0070 0.054 Uiso calc R 1 H
H23 0.4355 1.4371 0.1215 0.047 Uiso calc R 1 H
H25 0.0608 1.5062 0.1721 0.042 Uiso calc R 1 H
H26 0.0369 1.8228 0.0448 0.044 Uiso calc R 1 H

loop_
_atom_site_aniso_label
_atom_site_aniso_U_11
_atom_site_aniso_U_22
_atom_site_aniso_U_33
_atom_site_aniso_U_12
_atom_site_aniso_U_13
_atom_site_aniso_U_23
O1 0.0393(17) 0.0355(17) 0.0318(16) -0.0016(16) 0.0013(13) 0.0116(15)
O2 0.0398(17) 0.0328(16) 0.0349(16) -0.0013(15) -0.0071(14) 0.0026(15)
O3 0.0453(19) 0.0367(19) 0.0324(17) 0.0062(15) 0.0084(15) 0.0127(14)
O4 0.0377(17) 0.0388(18) 0.0347(16) 0.0089(16) 0.0004(13) 0.0094(15)
O5 0.0409(17) 0.0308(17) 0.0369(17) -0.0070(16) -0.0089(14) 0.0078(15)
O6 0.0373(16) 0.0288(16) 0.0394(17) 0.0075(15) 0.0076(13) 0.0074(15)
C1 0.036(2) 0.026(2) 0.029(2) -0.001(2) 0.004(2) 0.003(2)
C2 0.030(2) 0.026(2) 0.031(2) 0.0005(19) -0.0030(19) 0.004(2)
C3 0.028(2) 0.029(2) 0.031(2) 0.002(2) 0.0013(19) 0.006(2)
C4 0.029(2) 0.033(2) 0.027(2) -0.002(2) 0.0020(19) 0.001(2)
N11 0.037(2) 0.0293(19) 0.0313(19) -0.0015(18) 0.0014(17) 0.0051(17)
N21 0.041(2) 0.036(2) 0.033(2) 0.0002(19) 0.0010(18) 0.0045(19)
C12 0.036(2) 0.036(3) 0.033(2) -0.004(2) 0.001(2) 0.004(2)
C13 0.031(2) 0.037(3) 0.038(3) -0.003(2) -0.002(2) 0.005(2)
C14 0.028(2) 0.028(2) 0.025(2) 0.0008(19) 0.0012(18) 0.0030(19)
C15 0.034(2) 0.036(2) 0.034(2) -0.002(2) 0.000(2) 0.006(2)
C16 0.038(2) 0.032(2) 0.034(2) -0.001(2) -0.005(2) 0.007(2)
C22 0.043(3) 0.053(3) 0.039(3) 0.001(3) 0.008(2) 0.018(3)
C23 0.035(2) 0.044(3) 0.038(2) 0.006(2) 0.005(2) 0.011(2)
C24 0.032(2) 0.029(2) 0.025(2) -0.0056(19) 0.0023(17) 0.0009(19)
C25 0.034(2) 0.035(2) 0.036(2) -0.001(2) 0.0002(19) 0.011(2)
C26 0.038(3) 0.038(3) 0.034(2) 0.001(2) -0.003(2) 0.008(2)

loop_
_atom_type_symbol
_atom_type_description
_atom_type_scat_dispersion_real
_atom_type_scat_dispersion_imag
_atom_type_scat_source
C C 0.0033 0.0016 'International Tables Vol C Tables 4.2.6.8 and 6.1.1.4'
H H 0.0000 0.0000 'International Tables Vol C Tables 4.2.6.8 and 6.1.1.4'
N N 0.0061 0.0033 'International Tables Vol C Tables 4.2.6.8 and 6.1.1.4'
O O 0.0106 0.0060 'International Tables Vol C Tables 4.2.6.8 and 6.1.1.4'

loop_
_geom_angle_atom_site_label_1
_geom_angle_atom_site_label_2
_geom_angle_atom_site_label_3
_geom_angle
_geom_angle_publ_flag
C1 O1 H1 109.5 no
C4 O3 H3 109.5 no
C2 O5 H5 109.5 no
C3 O6 H6 109.5 no
O2 C1 O1 128.1(4) no
O2 C1 C2 120.8(4) no
O1 C1 C2 111.1(4) no
O5 C2 C1 109.4(3) no
O5 C2 C3 108.2(3) no
C1 C2 C3 113.7(4) no
O5 C2 H2A 108.5 no
C1 C2 H2A 108.5 no
C3 C2 H2A 108.5 no
O6 C3 C4 108.9(3) no
O6 C3 C2 109.9(3) no
C4 C3 C2 112.6(3) no
O6 C3 H3A 108.5 no
C4 C3 H3A 108.5 no
C2 C3 H3A 108.5 no
O4 C4 O3 125.3(4) no
O4 C4 C3 118.7(4) no
O3 C4 C3 116.0(4) no
C16 N11 C12 121.3(4) no
C16 N11 H11 119.3 no
C12 N11 H11 119.3 no
C22 N21 C26 118.6(4) no
N11 C12 C13 120.9(4) no
N11 C12 H12 119.6 no
C13 C12 H12 119.6 no
C12 C13 C14 119.3(4) no
C12 C13 H13 120.4 no
C14 C13 H13 120.4 no
C13 C14 C15 118.6(4) no
C13 C14 C24 119.0(4) no
C15 C14 C24 122.4(4) no
C16 C15 C14 119.4(4) no
C16 C15 H15 120.3 no
C14 C15 H15 120.3 no
N11 C16 C15 120.5(4) no
N11 C16 H16 119.7 no
C15 C16 H16 119.7 no
N21 C22 C23 122.7(4) no
N21 C22 H22 118.6 no
C23 C22 H22 118.6 no
C22 C23 C24 118.6(4) no
C22 C23 H23 120.7 no
C24 C23 H23 120.7 no
C25 C24 C23 118.5(4) no
C25 C24 C14 119.9(4) no
C23 C24 C14 121.6(4) no
C26 C25 C24 119.1(4) no
C26 C25 H25 120.4 no
C24 C25 H25 120.4 no
N21 C26 C25 122.4(4) no
N21 C26 H26 118.8 no
C25 C26 H26 118.8 no

loop_
_geom_bond_atom_site_label_1
_geom_bond_atom_site_label_2
_geom_bond_distance
_geom_bond_publ_flag
O1 C1 1.269(5) no
O1 H1 0.84 no
O2 C1 1.218(5) no
O3 C4 1.310(5) no
O3 H3 0.84 no
O4 C4 1.195(5) no
O5 C2 1.378(5) no
O5 H5 0.84 no
O6 C3 1.381(5) no
O6 H6 0.84 no
C1 C2 1.490(6) no
C2 C3 1.520(6) no
C2 H2A 1.00 no
C3 C4 1.477(6) no
C3 H3A 1.00 no
N11 C16 1.310(6) no
N11 C12 1.325(5) no
N11 H11 0.88 no
N21 C22 1.317(6) no
N21 C26 1.323(5) no
C12 C13 1.352(6) no
C12 H12 0.95 no
C13 C14 1.355(6) no
C13 H13 0.95 no
C14 C15 1.392(6) no
C14 C24 1.449(6) no
C15 C16 1.345(6) no
C15 H15 0.95 no
C16 H16 0.95 no
C22 C23 1.357(6) no
C22 H22 0.95 no
C23 C24 1.375(6) no
C23 H23 0.95 no
C24 C25 1.369(6) no
C25 C26 1.352(6) no
C25 H25 0.95 no
C26 H26 0.95 no

loop_
_geom_hbond_atom_site_label_D
_geom_hbond_atom_site_label_H
_geom_hbond_atom_site_label_A
_geom_hbond_site_symmetry_A
_geom_hbond_distance_DH
_geom_hbond_distance_HA
_geom_hbond_distance_DA
_geom_hbond_angle_DHA
_geom_hbond_publ_flag
N11 H11 O1 . 0.88 1.60 2.479(5) 178 y
O1 H1 N11 . 0.84 1.64 2.479(5) 176 y
O3 H3 N21 1_536 0.84 1.72 2.550(4) 171 y
O5 H5 O2 . 0.84 2.08 2.586(4) 118 y
O5 H5 O2 2_546 0.84 2.21 2.929(4) 144 y
O6 H6 O5 1_565 0.84 1.78 2.619(4) 176 y
C15 H15 O4 2_666 0.95 2.43 3.375(5) 170 y
C23 H23 O4 2_666 0.95 2.40 3.262(5) 150 y

loop_
_geom_torsion_atom_site_label_1
_geom_torsion_atom_site_label_2
_geom_torsion_atom_site_label_3
_geom_torsion_atom_site_label_4
_geom_torsion
_geom_torsion_publ_flag
O2 C1 C2 O5 6.2(5) no
O1 C1 C2 O5 -174.0(4) no
O2 C1 C2 C3 -114.9(4) no
O1 C1 C2 C3 64.8(5) no
O5 C2 C3 O6 -58.5(4) no
C1 C2 C3 O6 63.2(5) no
O5 C2 C3 C4 63.0(4) no
C1 C2 C3 C4 -175.2(3) no
O6 C3 C4 O4 -178.6(4) no
C2 C3 C4 O4 59.3(5) no
O6 C3 C4 O3 1.5(5) no
C2 C3 C4 O3 -120.6(4) no
C16 N11 C12 C13 1.0(7) no
N11 C12 C13 C14 -0.4(7) no
C12 C13 C14 C15 0.2(7) no
C12 C13 C14 C24 179.8(4) no
C13 C14 C15 C16 -0.4(7) no
C24 C14 C15 C16 179.9(4) no
C12 N11 C16 C15 -1.2(7) no
C14 C15 C16 N11 1.0(7) no
C26 N21 C22 C23 0.0(8) no
N21 C22 C23 C24 0.4(8) no
C22 C23 C24 C25 0.1(7) no
C22 C23 C24 C14 -179.6(5) no
C13 C14 C24 C25 22.6(6) no
C15 C14 C24 C25 -157.8(4) no
C13 C14 C24 C23 -157.6(4) no
C15 C14 C24 C23 22.0(6) no
C23 C24 C25 C26 -1.0(7) no
C14 C24 C25 C26 178.8(4) no
C22 N21 C26 C25 -0.9(7) no
C24 C25 C26 N21 1.4(7) no
